data_7245943
loop_
_publ_author_name
'Sharma, Vanshika'
'Sahu, Meman'
'Manna, Amit Kumar'
'De, Dinesh'
'Patra, Goutam Kumar'

_publ_section_title
;
 A quinazolin-based Schiff-base chemosensor for colorimetric detection of
 Ni2+ and Zn2+ ions and &#x2018;turn-on&#x2019; fluorometric detection of
 Zn2+ ion
;
_journal_issue 53
_journal_name_full 'RSC Advances'
_journal_page_first 34226
_journal_page_last 34235
_journal_paper_doi 10.1039/D2RA05564C
_journal_volume 12
_journal_year 2022
_chemical_formula_moiety 'C42 H34 N8 Ni O4'
_chemical_formula_sum 'C42 H34 N8 Ni O4'
_chemical_formula_weight 773.48
_space_group_crystal_system monoclinic
_space_group_IT_number 15
_space_group_name_Hall '-C 2yc'
_space_group_name_H-M_alt 'C 1 2/c 1'
_atom_sites_solution_hydrogens geom
_atom_sites_solution_primary iterative
_audit_creation_date 2022-05-30
_audit_creation_method
;
Olex2 1.2
(compiled 2018.05.29 svn.r3508 for OlexSys, GUI svn.r5506)
;
_audit_update_record
;
2022-09-03 deposited with the CCDC.	2022-11-21 downloaded from the CCDC.
;
_cell_angle_alpha 90
_cell_angle_beta 127.330(17)
_cell_angle_gamma 90
_cell_formula_units_Z 4
_cell_length_a 24.902(7)
_cell_length_b 11.539(3)
_cell_length_c 16.250(6)
_cell_measurement_reflns_used 780
_cell_measurement_temperature 222(2)
_cell_measurement_theta_max 25.104
_cell_measurement_theta_min 2.511
_cell_volume 3713(2)
_computing_molecular_graphics 'Olex2 (Dolomanov et al., 2009)'
_computing_publication_material 'Olex2 (Dolomanov et al., 2009)'
_computing_structure_refinement 'ShelXL (Sheldrick, 2015)'
_computing_structure_solution 'olex2.solve (Bourhis et al., 2015)'
_diffrn_ambient_temperature 221.68
_diffrn_measured_fraction_theta_full 0.999
_diffrn_measured_fraction_theta_max 0.999
_diffrn_measurement_device_type 'Bruker APEX-II CCD'
_diffrn_measurement_method '\f and \w scans'
_diffrn_radiation_type MoK\a
_diffrn_radiation_wavelength 0.71073
_diffrn_reflns_av_R_equivalents 0.2075
_diffrn_reflns_av_unetI/netI 0.1661
_diffrn_reflns_Laue_measured_fraction_full 0.999
_diffrn_reflns_Laue_measured_fraction_max 0.999
_diffrn_reflns_limit_h_max 29
_diffrn_reflns_limit_h_min -29
_diffrn_reflns_limit_k_max 13
_diffrn_reflns_limit_k_min -13
_diffrn_reflns_limit_l_max 19
_diffrn_reflns_limit_l_min -19
_diffrn_reflns_number 17858
_diffrn_reflns_point_group_measured_fraction_full 0.999
_diffrn_reflns_point_group_measured_fraction_max 0.999
_diffrn_reflns_theta_full 25.104
_diffrn_reflns_theta_max 25.104
_diffrn_reflns_theta_min 2.511
_exptl_absorpt_coefficient_mu 0.578
_exptl_absorpt_correction_T_max 0.901
_exptl_absorpt_correction_T_min 0.865
_exptl_absorpt_correction_type multi-scan
_exptl_absorpt_process_details 'SADABAS 2.10 (Bruker 2003)'
_exptl_crystal_colour pink
_exptl_crystal_density_diffrn 1.384
_exptl_crystal_description block
_exptl_crystal_F_000 1608
_exptl_crystal_size_max 0.25
_exptl_crystal_size_mid 0.22
_exptl_crystal_size_min 0.18
_refine_diff_density_max 0.427
_refine_diff_density_min -1.111
_refine_diff_density_rms 0.091
_refine_ls_extinction_method none
_refine_ls_goodness_of_fit_ref 1.073
_refine_ls_hydrogen_treatment constr
_refine_ls_matrix_type full
_refine_ls_number_parameters 250
_refine_ls_number_reflns 2761
_refine_ls_number_restraints 0
_refine_ls_restrained_S_all 1.073
_refine_ls_R_factor_all 0.1542
_refine_ls_R_factor_gt 0.0978
_refine_ls_shift/su_max 0.051
_refine_ls_shift/su_mean 0.001
_refine_ls_structure_factor_coef Fsqd
_refine_ls_weighting_details 'w=1/[\s^2^(Fo^2^)+(0.0762P)^2^+3.0999P] where P=(Fo^2^+2Fc^2^)/3'
_refine_ls_weighting_scheme calc
_refine_ls_wR_factor_gt 0.1692
_refine_ls_wR_factor_ref 0.1924
_reflns_Friedel_coverage 0.000
_reflns_number_gt 1901
_reflns_number_total 2761
_reflns_threshold_expression 'I > 2\s(I)'
_cod_data_source_file d2ra05564c2.cif
_cod_data_source_block test56_a
_cod_database_code 7245943
_shelx_shelxl_version_number 2018/1
_shelx_space_group_comment
;
The symmetry employed for this shelxl refinement is uniquely defined
by the following loop, which should always be used as a source of
symmetry information in preference to the above space-group names.
They are only intended as comments.
;
_shelx_estimated_absorpt_t_max 0.901
_shelx_estimated_absorpt_t_min 0.865
_olex2_refinement_description
;
1. Fixed Uiso
 At 1.2 times of:
  All C(H) groups, All N(H) groups
 At 1.5 times of:
  All C(H,H,H) groups
2.a Aromatic/amide H refined with riding coordinates:
 N4(H4), C1(H1), C4(H4A), C10(H10), C21(H21), C20(H20), C19(H19), C13(H13),
 C18(H18), C17(H17), C2(H2), C3(H3), C12(H12), C11(H11)
2.b Idealised Me refined as rotating group:
 C7(H7A,H7B,H7C)
;
_olex2_submission_special_instructions 'No special instructions were received'

loop_
_space_group_symop_operation_xyz
'x, y, z'
'-x, y, -z+1/2'
'x+1/2, y+1/2, z'
'-x+1/2, y+1/2, -z+1/2'
'-x, -y, -z'
'x, -y, z-1/2'
'-x+1/2, -y+1/2, -z'
'x+1/2, -y+1/2, z-1/2'

loop_
_atom_site_label
_atom_site_type_symbol
_atom_site_fract_x
_atom_site_fract_y
_atom_site_fract_z
_atom_site_U_iso_or_equiv
_atom_site_adp_type
_atom_site_occupancy
_atom_site_site_symmetry_order
_atom_site_calc_flag
_atom_site_refinement_flags_posn
_atom_site_refinement_flags_adp
_atom_site_refinement_flags_occupancy
_atom_site_disorder_assembly
_atom_site_disorder_group
Ni1 Ni 0.500000 0.44971(11) 0.750000 0.0117(4) Uani 1 2 d S T P . .
O2 O 0.4505(2) 0.3231(4) 0.7691(3) 0.0323(13) Uani 1 1 d . . . . .
N1 N 0.5735(3) 0.5801(5) 0.8011(4) 0.0236(14) Uani 1 1 d . . . . .
N2 N 0.5450(2) 0.4496(6) 0.9005(4) 0.0276(14) Uani 1 1 d . . . . .
N3 N 0.5276(3) 0.3691(5) 0.9428(4) 0.0351(16) Uani 1 1 d . . . . .
O1 O 0.2892(3) 0.0084(5) 0.6436(5) 0.0540(17) Uani 1 1 d . . . . .
N4 N 0.3690(3) 0.1496(6) 0.7212(5) 0.0382(17) Uani 1 1 d . . . . .
H4 H 0.385324 0.205305 0.706281 0.046 Uiso 1 1 calc R . . . .
C5 C 0.6058(3) 0.6052(6) 0.9015(5) 0.0317(18) Uani 1 1 d . . . . .
C8 C 0.4779(3) 0.3078(6) 0.8660(5) 0.0282(18) Uani 1 1 d . . . . .
C6 C 0.5912(3) 0.5277(7) 0.9574(6) 0.036(2) Uani 1 1 d . . . . .
C16 C 0.3014(3) 0.1214(7) 0.5355(6) 0.0327(19) Uani 1 1 d . . . . .
C1 C 0.5828(4) 0.6445(7) 0.7448(6) 0.040(2) Uani 1 1 d . . . . .
H1 H 0.559429 0.628219 0.674054 0.048 Uiso 1 1 calc R . . . .
C14 C 0.3977(3) 0.1391(7) 0.8252(6) 0.037(2) Uani 1 1 d . . . . .
C9 C 0.4522(4) 0.2125(7) 0.8956(6) 0.039(2) Uani 1 1 d . . . . .
C15 C 0.3199(3) 0.0873(6) 0.6398(6) 0.0310(19) Uani 1 1 d . . . . .
C4 C 0.6505(3) 0.6938(8) 0.9456(7) 0.049(2) Uani 1 1 d . . . . .
H4A H 0.675164 0.707247 1.016974 0.058 Uiso 1 1 calc R . . . .
C10 C 0.4824(4) 0.1956(8) 1.0008(6) 0.049(2) Uani 1 1 d . . . . .
H10 H 0.520543 0.240510 1.049439 0.059 Uiso 1 1 calc R . . . .
C21 C 0.3369(4) 0.1972(8) 0.5203(7) 0.055(3) Uani 1 1 d . . . . .
H21 H 0.375416 0.232761 0.578700 0.067 Uiso 1 1 calc R . . . .
C7 C 0.6269(4) 0.5407(8) 1.0708(6) 0.050(2) Uani 1 1 d . . . . .
H7A H 0.607373 0.488004 1.092608 0.076 Uiso 1 1 calc GR . . . .
H7B H 0.622100 0.619797 1.085745 0.076 Uiso 1 1 calc GR . . . .
H7C H 0.674391 0.522877 1.107773 0.076 Uiso 1 1 calc GR . . . .
C20 C 0.3197(4) 0.2240(8) 0.4257(6) 0.045(2) Uani 1 1 d . . . . .
H20 H 0.345412 0.276464 0.418277 0.054 Uiso 1 1 calc R . . . .
C19 C 0.2647(4) 0.1728(8) 0.3435(7) 0.059(3) Uani 1 1 d . . . . .
H19 H 0.252049 0.190097 0.277319 0.071 Uiso 1 1 calc R . . . .
C13 C 0.3756(4) 0.0584(8) 0.8631(7) 0.058(3) Uani 1 1 d . . . . .
H13 H 0.338767 0.010150 0.816377 0.070 Uiso 1 1 calc R . . . .
C18 C 0.2263(4) 0.0966(8) 0.3515(7) 0.056(3) Uani 1 1 d . . . . .
H18 H 0.187483 0.062487 0.292623 0.067 Uiso 1 1 calc R . . . .
C17 C 0.2464(4) 0.0721(8) 0.4483(7) 0.056(3) Uani 1 1 d . . . . .
H17 H 0.221047 0.018339 0.455360 0.068 Uiso 1 1 calc R . . . .
C2 C 0.6263(4) 0.7349(9) 0.7887(7) 0.064(3) Uani 1 1 d . . . . .
H2 H 0.632884 0.779579 0.747084 0.077 Uiso 1 1 calc R . . . .
C3 C 0.6605(4) 0.7637(8) 0.8888(7) 0.052(3) Uani 1 1 d . . . . .
H3 H 0.689478 0.828124 0.917734 0.062 Uiso 1 1 calc R . . . .
C12 C 0.4066(6) 0.0485(10) 0.9663(8) 0.088(4) Uani 1 1 d . . . . .
H12 H 0.391044 -0.007285 0.989465 0.105 Uiso 1 1 calc R . . . .
C11 C 0.4596(6) 0.1173(10) 1.0367(8) 0.075(3) Uani 1 1 d . . . . .
H11 H 0.479960 0.111476 1.107744 0.090 Uiso 1 1 calc R . . . .

loop_
_atom_site_aniso_label
_atom_site_aniso_U_11
_atom_site_aniso_U_22
_atom_site_aniso_U_33
_atom_site_aniso_U_23
_atom_site_aniso_U_13
_atom_site_aniso_U_12
Ni1 0.0040(6) 0.0161(7) 0.0076(5) 0.000 -0.0003(4) 0.000
O2 0.039(3) 0.026(3) 0.011(2) -0.011(2) 0.004(2) -0.024(2)
N1 0.034(3) 0.013(4) 0.029(3) 0.004(3) 0.021(3) 0.004(2)
N2 0.014(3) 0.037(4) 0.022(3) 0.002(3) 0.005(2) 0.001(3)
N3 0.040(4) 0.030(4) 0.022(3) -0.009(3) 0.012(3) -0.007(3)
O1 0.057(4) 0.038(4) 0.084(4) -0.009(3) 0.051(4) -0.021(3)
N4 0.030(4) 0.032(4) 0.047(4) 0.001(3) 0.020(3) -0.010(3)
C5 0.029(4) 0.023(4) 0.029(4) 0.007(3) 0.010(3) 0.008(3)
C8 0.023(4) 0.031(5) 0.028(4) 0.010(3) 0.014(3) 0.010(3)
C6 0.014(4) 0.045(6) 0.035(4) -0.008(4) 0.008(3) -0.002(3)
C16 0.020(4) 0.035(5) 0.035(5) -0.011(4) 0.013(4) 0.001(3)
C1 0.029(4) 0.039(5) 0.048(5) -0.004(4) 0.022(4) -0.014(4)
C14 0.022(4) 0.035(5) 0.041(5) -0.003(4) 0.013(4) -0.002(3)
C9 0.035(5) 0.033(5) 0.039(5) -0.003(4) 0.017(4) -0.016(4)
C15 0.019(4) 0.009(4) 0.067(6) -0.005(4) 0.027(4) -0.001(3)
C4 0.014(4) 0.059(6) 0.041(5) -0.018(5) 0.000(4) -0.028(4)
C10 0.034(5) 0.056(6) 0.031(5) 0.008(4) 0.007(4) 0.002(4)
C21 0.065(6) 0.039(6) 0.046(6) -0.031(5) 0.025(5) -0.026(5)
C7 0.033(4) 0.052(6) 0.048(5) -0.018(5) 0.015(4) 0.014(4)
C20 0.035(5) 0.058(6) 0.045(5) 0.007(5) 0.026(4) 0.005(4)
C19 0.044(6) 0.060(7) 0.047(6) -0.011(5) 0.015(5) -0.012(5)
C13 0.071(6) 0.037(6) 0.074(6) -0.008(5) 0.048(6) -0.027(5)
C18 0.026(5) 0.053(7) 0.043(5) -0.016(5) -0.003(4) -0.005(4)
C17 0.029(5) 0.059(7) 0.069(6) -0.019(5) 0.023(4) -0.032(4)
C2 0.057(6) 0.080(8) 0.051(6) 0.022(6) 0.030(5) -0.013(5)
C3 0.019(4) 0.048(6) 0.047(6) 0.002(5) -0.002(4) -0.003(4)
C12 0.134(10) 0.069(8) 0.068(7) -0.021(7) 0.065(8) -0.041(8)
C11 0.122(9) 0.074(8) 0.050(6) 0.022(6) 0.062(7) 0.000(7)

loop_
_atom_type_symbol
_atom_type_description
_atom_type_scat_dispersion_real
_atom_type_scat_dispersion_imag
_atom_type_scat_source
C C 0.0033 0.0016 'International Tables Vol C Tables 4.2.6.8 and 6.1.1.4'
H H 0.0000 0.0000 'International Tables Vol C Tables 4.2.6.8 and 6.1.1.4'
N N 0.0061 0.0033 'International Tables Vol C Tables 4.2.6.8 and 6.1.1.4'
Ni Ni 0.3393 1.1124 'International Tables Vol C Tables 4.2.6.8 and 6.1.1.4'
O O 0.0106 0.0060 'International Tables Vol C Tables 4.2.6.8 and 6.1.1.4'

loop_
_geom_angle_atom_site_label_1
_geom_angle_atom_site_label_2
_geom_angle_atom_site_label_3
_geom_angle
_geom_angle_site_symmetry_1
_geom_angle_site_symmetry_3
_geom_angle_publ_flag
O2 Ni1 O2 89.3(3) 2_656 . ?
O2 Ni1 N1 154.73(18) 2_656 2_656 ?
O2 Ni1 N1 96.3(2) . 2_656 ?
O2 Ni1 N1 154.73(18) . . ?
O2 Ni1 N1 96.3(2) 2_656 . ?
N1 Ni1 N1 89.1(3) . 2_656 ?
N2 Ni1 O2 75.8(2) 2_656 2_656 ?
N2 Ni1 O2 75.8(2) . . ?
N2 Ni1 O2 104.2(2) 2_656 . ?
N2 Ni1 O2 104.2(2) . 2_656 ?
N2 Ni1 N1 79.0(2) 2_656 2_656 ?
N2 Ni1 N1 101.1(2) . 2_656 ?
N2 Ni1 N1 101.1(2) 2_656 . ?
N2 Ni1 N1 79.0(2) . . ?
N2 Ni1 N2 179.9(4) . 2_656 ?
C8 O2 Ni1 111.1(4) . . ?
C5 N1 Ni1 111.6(5) . . ?
C1 N1 Ni1 127.6(5) . . ?
C1 N1 C5 120.0(6) . . ?
N3 N2 Ni1 120.4(4) . . ?
C6 N2 Ni1 118.1(5) . . ?
C6 N2 N3 121.6(6) . . ?
C8 N3 N2 106.9(6) . . ?
C14 N4 H4 114.9 . . ?
C15 N4 H4 114.9 . . ?
C15 N4 C14 130.1(7) . . ?
N1 C5 C6 115.5(6) . . ?
N1 C5 C4 120.0(7) . . ?
C4 C5 C6 124.5(7) . . ?
O2 C8 N3 125.7(7) . . ?
O2 C8 C9 118.7(6) . . ?
N3 C8 C9 115.6(7) . . ?
N2 C6 C5 115.2(6) . . ?
N2 C6 C7 123.7(7) . . ?
C5 C6 C7 121.2(7) . . ?
C21 C16 C15 125.2(7) . . ?
C17 C16 C15 119.2(8) . . ?
C17 C16 C21 115.6(8) . . ?
N1 C1 H1 120.2 . . ?
N1 C1 C2 119.7(8) . . ?
C2 C1 H1 120.2 . . ?
N4 C14 C9 118.0(7) . . ?
N4 C14 C13 123.0(7) . . ?
C13 C14 C9 119.0(8) . . ?
C14 C9 C8 124.8(7) . . ?
C10 C9 C8 118.5(7) . . ?
C10 C9 C14 116.6(7) . . ?
O1 C15 N4 125.2(8) . . ?
O1 C15 C16 118.6(7) . . ?
N4 C15 C16 116.2(6) . . ?
C5 C4 H4A 119.3 . . ?
C5 C4 C3 121.4(8) . . ?
C3 C4 H4A 119.3 . . ?
C9 C10 H10 118.1 . . ?
C11 C10 C9 123.7(8) . . ?
C11 C10 H10 118.1 . . ?
C16 C21 H21 118.2 . . ?
C20 C21 C16 123.7(8) . . ?
C20 C21 H21 118.2 . . ?
C6 C7 H7A 109.5 . . ?
C6 C7 H7B 109.5 . . ?
C6 C7 H7C 109.5 . . ?
H7A C7 H7B 109.5 . . ?
H7A C7 H7C 109.5 . . ?
H7B C7 H7C 109.5 . . ?
C21 C20 H20 121.3 . . ?
C19 C20 C21 117.3(9) . . ?
C19 C20 H20 121.3 . . ?
C20 C19 H19 118.6 . . ?
C20 C19 C18 122.8(9) . . ?
C18 C19 H19 118.6 . . ?
C14 C13 H13 119.4 . . ?
C12 C13 C14 121.2(9) . . ?
C12 C13 H13 119.4 . . ?
C19 C18 H18 121.4 . . ?
C17 C18 C19 117.3(8) . . ?
C17 C18 H18 121.4 . . ?
C16 C17 H17 118.4 . . ?
C18 C17 C16 123.3(8) . . ?
C18 C17 H17 118.4 . . ?
C1 C2 H2 118.5 . . ?
C3 C2 C1 123.1(9) . . ?
C3 C2 H2 118.5 . . ?
C4 C3 H3 122.1 . . ?
C2 C3 C4 115.7(9) . . ?
C2 C3 H3 122.1 . . ?
C13 C12 H12 119.2 . . ?
C11 C12 C13 121.6(10) . . ?
C11 C12 H12 119.2 . . ?
C10 C11 H11 121.1 . . ?
C12 C11 C10 117.8(9) . . ?
C12 C11 H11 121.1 . . ?

loop_
_geom_bond_atom_site_label_1
_geom_bond_atom_site_label_2
_geom_bond_distance
_geom_bond_site_symmetry_2
_geom_bond_publ_flag
Ni1 O2 2.053(5) 2_656 ?
Ni1 O2 2.053(5) . ?
Ni1 N1 2.112(6) 2_656 ?
Ni1 N1 2.112(6) . ?
Ni1 N2 1.979(5) . ?
Ni1 N2 1.979(5) 2_656 ?
O2 C8 1.293(8) . ?
N1 C5 1.343(8) . ?
N1 C1 1.304(9) . ?
N2 N3 1.373(8) . ?
N2 C6 1.304(9) . ?
N3 C8 1.310(9) . ?
O1 C15 1.214(8) . ?
N4 H4 0.8700 . ?
N4 C14 1.384(9) . ?
N4 C15 1.341(9) . ?
C5 C6 1.469(10) . ?
C5 C4 1.353(10) . ?
C8 C9 1.492(10) . ?
C6 C7 1.490(10) . ?
C16 C15 1.514(11) . ?
C16 C21 1.369(11) . ?
C16 C17 1.362(10) . ?
C1 H1 0.9400 . ?
C1 C2 1.354(11) . ?
C14 C9 1.409(10) . ?
C14 C13 1.399(11) . ?
C9 C10 1.401(10) . ?
C4 H4A 0.9400 . ?
C4 C3 1.357(12) . ?
C10 H10 0.9400 . ?
C10 C11 1.372(12) . ?
C21 H21 0.9400 . ?
C21 C20 1.358(11) . ?
C7 H7A 0.9700 . ?
C7 H7B 0.9700 . ?
C7 H7C 0.9700 . ?
C20 H20 0.9400 . ?
C20 C19 1.339(11) . ?
C19 H19 0.9400 . ?
C19 C18 1.363(12) . ?
C13 H13 0.9400 . ?
C13 C12 1.361(12) . ?
C18 H18 0.9400 . ?
C18 C17 1.360(12) . ?
C17 H17 0.9400 . ?
C2 H2 0.9400 . ?
C2 C3 1.343(12) . ?
C3 H3 0.9400 . ?
C12 H12 0.9400 . ?
C12 C11 1.361(13) . ?
C11 H11 0.9400 . ?

loop_
_smtbx_masks_void_nr
_smtbx_masks_void_average_x
_smtbx_masks_void_average_y
_smtbx_masks_void_average_z
_smtbx_masks_void_volume
_smtbx_masks_void_count_electrons
_smtbx_masks_void_content
1 0.000 0.473 0.250 44.2 2.6 ?
2 0.000 0.527 0.750 44.2 2.9 ?
3 0.243 0.140 0.806 15.4 0.6 ?
4 0.243 0.860 0.306 15.4 0.6 ?
5 0.257 0.360 0.194 15.4 0.6 ?
6 0.257 0.640 0.694 15.4 0.6 ?
7 0.500 -0.027 0.250 44.2 2.6 ?
8 0.500 0.027 0.750 44.2 2.9 ?
9 0.743 0.360 0.306 15.4 0.6 ?
10 0.743 0.640 0.806 15.4 0.6 ?
11 0.757 0.140 0.694 15.4 0.6 ?
12 0.757 0.860 0.194 15.4 0.6 ?
